data_4089513
loop_
_publ_author_name
'Schaper, Lars-Arne'
'Wei, Xuhui'
'Hock, Sebastian J.'
'P\"othig, Alexander'
'\"Ofele, Karl'
'Cokoja, Mirza'
'Herrmann, Wolfgang A.'
'K\"uhn, Fritz E.'

_publ_section_title
;
 Gold(I) Complexes with &#x201C;Normal&#x201D; 1,2,3-Triazolylidene
 Ligands: Synthesis and Catalytic Properties
;
_journal_issue 11
_journal_name_full Organometallics
_journal_page_first 3376
_journal_paper_doi 10.1021/om400318p
_journal_volume 32
_journal_year 2013
_chemical_formula_moiety 'C18 H18 Au N3 O2'
_chemical_formula_sum 'C18 H18 Au N3 O2'
_chemical_formula_weight 505.32
_space_group_IT_number 61
_space_group_name_Hall '-P 2ac 2ab'
_space_group_name_H-M_alt 'P b c a'
_symmetry_cell_setting orthorhombic
_symmetry_Int_Tables_number 61
_symmetry_space_group_name_Hall '-P 2ac 2ab'
_symmetry_space_group_name_H-M 'P b c a'
_atom_sites_solution_hydrogens geom
_atom_sites_solution_primary direct
_atom_sites_solution_secondary difmap
_cell_angle_alpha 90
_cell_angle_beta 90
_cell_angle_gamma 90
_cell_formula_units_Z 8
_cell_length_a 7.3069(1)
_cell_length_b 19.8442(3)
_cell_length_c 23.0312(3)
_cell_measurement_reflns_used 9831
_cell_measurement_temperature 123
_cell_measurement_theta_max 25.2841
_cell_measurement_theta_min 2.7097
_cell_volume 3339.51(8)
_computing_cell_refinement 'SAINT (Bruker, 2008b)'
_computing_data_collection 'APEX II Control Software (Bruker, 2008a)'
_computing_data_reduction 'SAINT (Bruker, 2008b)'
_computing_molecular_graphics 'PLATON (Spek, 2011)'
_computing_publication_material 'PLATON (Spek, 2011), enCIFer (Allen, 2004)'
_computing_structure_refinement 'SHELXLE (Huebschle, 2011)'
_computing_structure_solution 'SHELXS97 (Sheldrick, 1997)'
_diffrn_ambient_temperature 123
_diffrn_detector ' CCD plate '
_diffrn_detector_area_resol_mean 16
_diffrn_measured_fraction_theta_full 0.999
_diffrn_measured_fraction_theta_max 0.999
_diffrn_measurement_device ' \k-geometry diffractometer '
_diffrn_measurement_device_type ' Bruker APEX-II CCD '
_diffrn_measurement_method ' phi- and omega-rotation '
_diffrn_radiation_monochromator graphite
_diffrn_radiation_probe x-ray
_diffrn_radiation_source 'fine-focus sealed-tube'
_diffrn_radiation_type MoK\a
_diffrn_radiation_wavelength 0.71073
_diffrn_reflns_av_R_equivalents 0.0562
_diffrn_reflns_av_sigmaI/netI 0.0173
_diffrn_reflns_limit_h_max 8
_diffrn_reflns_limit_h_min -8
_diffrn_reflns_limit_k_max 23
_diffrn_reflns_limit_k_min -23
_diffrn_reflns_limit_l_max 27
_diffrn_reflns_limit_l_min -27
_diffrn_reflns_number 84916
_diffrn_reflns_reduction_process
;
;
_diffrn_reflns_theta_full 25.36
_diffrn_reflns_theta_max 25.36
_diffrn_reflns_theta_min 1.77
_exptl_absorpt_coefficient_mu 8.826
_exptl_absorpt_correction_T_max 0.550
_exptl_absorpt_correction_T_min 0.156
_exptl_absorpt_correction_type multi-scan
_exptl_absorpt_process_details 'SADABS, Bruker, 2008b'
_exptl_crystal_colour colorless
_exptl_crystal_density_diffrn 2.010
_exptl_crystal_density_method 'Not Measured'
_exptl_crystal_description plate
_exptl_crystal_F_000 1936
_exptl_crystal_size_max 0.330
_exptl_crystal_size_mid 0.140
_exptl_crystal_size_min 0.080
_refine_diff_density_max 0.458
_refine_diff_density_min -0.401
_refine_diff_density_rms 0.083
_refine_ls_extinction_method none
_refine_ls_goodness_of_fit_ref 1.031
_refine_ls_hydrogen_treatment constr
_refine_ls_matrix_type full
_refine_ls_number_parameters 220
_refine_ls_number_reflns 3064
_refine_ls_number_restraints 0
_refine_ls_restrained_S_all 1.031
_refine_ls_R_factor_all 0.0261
_refine_ls_R_factor_gt 0.0167
_refine_ls_shift/su_max 0.005
_refine_ls_shift/su_mean 0.000
_refine_ls_structure_factor_coef Fsqd
_refine_ls_weighting_details 'calc w=1/[\s^2^(Fo^2^)+(0.0114P)^2^+4.2147P] where P=(Fo^2^+2Fc^2^)/3'
_refine_ls_weighting_scheme calc
_refine_ls_wR_factor_gt 0.0301
_refine_ls_wR_factor_ref 0.0322
_reflns_number_gt 2556
_reflns_number_total 3064
_reflns_threshold_expression I>2\s(I)
_cod_data_source_file om400318p_si_002.cif
_cod_data_source_block Compound_1c
_cod_depositor_comments
;
The following automatic conversions were performed:

data item '_symmetry_cell_setting' value 'Orthorhombic' was changed
to 'orthorhombic' in accordance with the
/home/saulius/struct/COD-crude-data/automatic-downloads/DataCite-retrospective/ACS/depositions/lib/dictionaries/cif_core.dic
dictionary named 'cif_core.dic' version 2.4.2 last updated on
2011-04-26.

Automatic conversion script
Id: cif_fix_values 6909 2019-04-08 15:41:33Z antanas 
;
_cod_original_cell_volume 3339.52(8)
_cod_database_code 4089513

loop_
_symmetry_equiv_pos_site_id
_symmetry_equiv_pos_as_xyz
1 x,y,z
2 1/2-x,-y,1/2+z
3 1/2+x,1/2-y,-z
4 -x,1/2+y,1/2-z
5 -x,-y,-z
6 1/2+x,y,1/2-z
7 1/2-x,1/2+y,z
8 x,1/2-y,1/2+z

loop_
_atom_site_aniso_label
_atom_site_aniso_U_11
_atom_site_aniso_U_22
_atom_site_aniso_U_33
_atom_site_aniso_U_23
_atom_site_aniso_U_13
_atom_site_aniso_U_12
Au1 0.0162(1) 0.0175(1) 0.0185(1) -0.0033(1) 0.0015(1) -0.0011(1)
O1 0.0219(12) 0.0254(11) 0.0280(13) -0.0116(10) 0.0060(10) -0.0022(10)
O2 0.0204(12) 0.0238(12) 0.0234(12) 0.0001(10) -0.0011(10) -0.0013(10)
N1 0.0146(13) 0.0153(13) 0.0147(13) -0.0015(10) 0.0011(11) 0.0017(10)
N2 0.0160(14) 0.0157(13) 0.0198(14) -0.0023(11) 0.0013(11) -0.0010(11)
N3 0.0176(14) 0.0169(13) 0.0190(14) 0.0026(11) 0.0004(12) 0.0000(11)
C1 0.0165(16) 0.0158(14) 0.0161(16) 0.0045(12) -0.0043(14) 0.0003(13)
C2 0.0168(16) 0.0140(15) 0.0153(15) 0.0024(12) -0.0018(13) 0.0018(13)
C3 0.0159(15) 0.0168(14) 0.0182(16) 0.0021(12) -0.0006(15) 0.0013(14)
C4 0.0201(17) 0.0181(15) 0.0327(19) -0.0011(15) 0.0071(14) 0.0011(14)
C5 0.025(2) 0.0180(15) 0.037(2) -0.0037(15) 0.0017(16) -0.0016(14)
C6 0.0137(15) 0.0251(16) 0.0233(17) 0.0089(14) -0.0071(13) -0.0022(15)
C7 0.0174(18) 0.0291(18) 0.0201(18) -0.0014(14) 0.0022(14) 0.0018(15)
C8 0.0190(17) 0.0209(17) 0.0225(17) -0.0043(13) -0.0039(13) -0.0017(13)
C9 0.0208(17) 0.0316(18) 0.0322(19) 0.0081(15) 0.0010(16) -0.0024(16)
C10 0.0144(15) 0.0145(14) 0.0211(16) -0.0029(12) 0.0011(14) 0.0000(13)
C11 0.0249(19) 0.0213(16) 0.0178(17) -0.0022(13) -0.0026(14) -0.0027(14)
C12 0.0226(18) 0.0210(16) 0.0265(18) 0.0012(14) 0.0003(15) -0.0034(14)
C13 0.0212(18) 0.0226(16) 0.0285(19) -0.0050(14) -0.0022(15) -0.0013(15)
C14 0.0282(18) 0.0277(18) 0.0166(17) -0.0030(14) -0.0033(15) 0.0009(15)
C15 0.0278(19) 0.0196(15) 0.0198(16) 0.0008(13) 0.0002(15) -0.0004(15)
C16 0.0151(17) 0.0226(15) 0.0216(17) -0.0014(14) 0.0040(14) -0.0011(13)
C17 0.0238(18) 0.0163(15) 0.0168(16) 0.0015(13) -0.0063(15) 0.0033(13)
C18 0.0281(19) 0.0235(18) 0.038(2) -0.0116(16) -0.0072(17) 0.0057(15)

loop_
_atom_site_label
_atom_site_type_symbol
_atom_site_thermal_displace_type
_atom_site_fract_x
_atom_site_fract_y
_atom_site_fract_z
_atom_site_occupancy
_atom_site_U_iso_or_equiv
_atom_site_calc_flag
_atom_site_refinement_flags
Au1 Au Uani -0.16029(1) 0.55369(1) 0.46986(1) 1.000 0.0174(1) d .
O1 O Uani -0.1901(3) 0.63702(10) 0.52130(9) 1.000 0.0251(7) d .
O2 O Uani 0.0997(3) 0.66514(11) 0.50315(9) 1.000 0.0225(7) d .
N1 N Uani -0.2708(3) 0.42786(11) 0.41240(10) 1.000 0.0149(8) d .
N2 N Uani -0.2196(3) 0.38206(12) 0.37168(11) 1.000 0.0172(8) d .
N3 N Uani -0.0609(3) 0.39948(12) 0.34802(11) 1.000 0.0178(8) d .
C1 C Uani -0.1426(4) 0.47584(14) 0.41709(12) 1.000 0.0161(9) d .
C2 C Uani -0.0096(4) 0.45644(13) 0.37556(12) 1.000 0.0154(9) d .
C3 C Uani 0.1652(4) 0.48886(14) 0.36040(12) 1.000 0.0170(9) d .
C4 C Uani 0.2151(4) 0.55114(16) 0.38392(14) 1.000 0.0236(10) d .
C5 C Uani 0.3765(4) 0.58207(16) 0.36751(15) 1.000 0.0267(11) d .
C6 C Uani 0.4952(4) 0.55329(16) 0.32750(13) 1.000 0.0207(9) d .
C7 C Uani 0.4472(4) 0.49050(16) 0.30536(14) 1.000 0.0222(10) d .
C8 C Uani 0.2868(4) 0.45870(15) 0.32204(13) 1.000 0.0208(10) d .
C9 C Uani 0.6687(4) 0.58878(17) 0.30903(15) 1.000 0.0282(10) d .
C10 C Uani -0.3237(4) 0.32469(13) 0.35311(13) 1.000 0.0167(9) d .
C11 C Uani -0.3811(4) 0.27703(15) 0.39284(13) 1.000 0.0213(10) d .
C12 C Uani -0.4803(4) 0.22213(15) 0.37297(14) 1.000 0.0234(10) d .
C13 C Uani -0.5180(4) 0.21480(16) 0.31445(14) 1.000 0.0241(10) d .
C14 C Uani -0.4571(4) 0.26228(15) 0.27526(14) 1.000 0.0242(10) d .
C15 C Uani -0.3594(4) 0.31813(15) 0.29432(13) 1.000 0.0224(10) d .
C16 C Uani -0.4399(4) 0.42093(16) 0.44593(13) 1.000 0.0198(9) d .
C17 C Uani -0.0498(4) 0.67565(14) 0.52591(13) 1.000 0.0190(9) d .
C18 C Uani -0.0811(5) 0.73793(16) 0.56292(15) 1.000 0.0299(11) d .
H4 H Uiso 0.13740 0.57240 0.41140 1.000 0.0280 c R
H5 H Uiso 0.40730 0.62440 0.38410 1.000 0.0320 c R
H7 H Uiso 0.52600 0.46900 0.27830 1.000 0.0270 c R
H8 H Uiso 0.25930 0.41530 0.30690 1.000 0.0250 c R
H9A H Uiso 0.76780 0.57730 0.33600 1.000 0.0420 c R
H9B H Uiso 0.64880 0.63760 0.30940 1.000 0.0420 c R
H9C H Uiso 0.70210 0.57440 0.26970 1.000 0.0420 c R
H11 H Uiso -0.35320 0.28180 0.43290 1.000 0.0260 c R
H12 H Uiso -0.52280 0.18930 0.39980 1.000 0.0280 c R
H13 H Uiso -0.58600 0.17700 0.30120 1.000 0.0290 c R
H14 H Uiso -0.48210 0.25680 0.23510 1.000 0.0290 c R
H15 H Uiso -0.31780 0.35120 0.26750 1.000 0.0270 c R
H16A H Uiso -0.48920 0.46570 0.45470 1.000 0.0300 c R
H16B H Uiso -0.41410 0.39710 0.48230 1.000 0.0300 c R
H16C H Uiso -0.52980 0.39540 0.42330 1.000 0.0300 c R
H18A H Uiso 0.03030 0.76540 0.56330 1.000 0.0450 c R
H18B H Uiso -0.11150 0.72430 0.60270 1.000 0.0450 c R
H18C H Uiso -0.18230 0.76430 0.54660 1.000 0.0450 c R

loop_
_atom_type_symbol
_atom_type_description
_atom_type_scat_dispersion_real
_atom_type_scat_dispersion_imag
_atom_type_scat_source
C C 0.0033 0.0016 ' International Tables Vol C Tables 4.2.6.8 and 6.1.1.4'
H H 0.0000 0.0000 ' International Tables Vol C Tables 4.2.6.8 and 6.1.1.4'
Au Au -2.0133 8.8022 ' International Tables Vol C Tables 4.2.6.8 and 6.1.1.4'
N N 0.0061 0.0033 ' International Tables Vol C Tables 4.2.6.8 and 6.1.1.4'
O O 0.0106 0.0060 ' International Tables Vol C Tables 4.2.6.8 and 6.1.1.4'

loop_
_geom_angle_atom_site_label_1
_geom_angle_atom_site_label_2
_geom_angle_atom_site_label_3
_geom_angle
_geom_angle_publ_flag
O1 Au1 C1 176.52(10) yes
Au1 O1 C17 116.44(19) yes
N2 N1 C1 109.8(2) yes
N2 N1 C16 122.3(2) yes
C1 N1 C16 127.9(2) yes
N1 N2 N3 110.5(2) yes
N1 N2 C10 126.2(2) yes
N3 N2 C10 123.2(2) yes
N2 N3 C2 105.5(2) yes
Au1 C1 N1 124.1(2) yes
Au1 C1 C2 132.4(2) yes
N1 C1 C2 103.4(2) yes
N3 C2 C1 110.8(2) yes
N3 C2 C3 119.7(2) yes
C1 C2 C3 129.5(2) no
C2 C3 C4 121.4(3) no
C2 C3 C8 121.2(3) no
C4 C3 C8 117.4(3) no
C3 C4 C5 120.6(3) no
C4 C5 C6 122.1(3) no
C5 C6 C7 117.0(3) no
C5 C6 C9 121.3(3) no
C7 C6 C9 121.7(3) no
C6 C7 C8 121.3(3) no
C3 C8 C7 121.4(3) no
N2 C10 C11 120.5(3) yes
N2 C10 C15 117.8(3) yes
C11 C10 C15 121.7(3) no
C10 C11 C12 118.6(3) no
C11 C12 C13 120.6(3) no
C12 C13 C14 120.1(3) no
C13 C14 C15 120.3(3) no
C10 C15 C14 118.7(3) no
O1 C17 O2 124.9(3) yes
O1 C17 C18 114.3(3) yes
O2 C17 C18 120.7(3) yes
C3 C4 H4 120.00 no
C5 C4 H4 120.00 no
C4 C5 H5 119.00 no
C6 C5 H5 119.00 no
C6 C7 H7 119.00 no
C8 C7 H7 119.00 no
C3 C8 H8 119.00 no
C7 C8 H8 119.00 no
C6 C9 H9A 109.00 no
C6 C9 H9B 110.00 no
C6 C9 H9C 109.00 no
H9A C9 H9B 109.00 no
H9A C9 H9C 109.00 no
H9B C9 H9C 109.00 no
C10 C11 H11 121.00 no
C12 C11 H11 121.00 no
C11 C12 H12 120.00 no
C13 C12 H12 120.00 no
C12 C13 H13 120.00 no
C14 C13 H13 120.00 no
C13 C14 H14 120.00 no
C15 C14 H14 120.00 no
C10 C15 H15 121.00 no
C14 C15 H15 121.00 no
N1 C16 H16A 110.00 no
N1 C16 H16B 110.00 no
N1 C16 H16C 110.00 no
H16A C16 H16B 109.00 no
H16A C16 H16C 109.00 no
H16B C16 H16C 110.00 no
C17 C18 H18A 109.00 no
C17 C18 H18B 110.00 no
C17 C18 H18C 109.00 no
H18A C18 H18B 109.00 no
H18A C18 H18C 109.00 no
H18B C18 H18C 110.00 no

loop_
_geom_bond_atom_site_label_1
_geom_bond_atom_site_label_2
_geom_bond_distance
_geom_bond_publ_flag
Au1 O1 2.046(2) yes
Au1 C1 1.970(3) yes
O1 C17 1.285(4) yes
O2 C17 1.230(4) yes
N1 N2 1.359(3) yes
N1 C1 1.340(4) yes
N1 C16 1.464(4) yes
N2 N3 1.327(3) yes
N2 C10 1.434(4) yes
N3 C2 1.349(4) yes
C1 C2 1.417(4) no
C2 C3 1.472(4) no
C3 C4 1.398(4) no
C3 C8 1.389(4) no
C4 C5 1.382(4) no
C5 C6 1.388(4) no
C6 C7 1.391(4) no
C6 C9 1.511(4) no
C7 C8 1.385(4) no
C10 C11 1.381(4) no
C10 C15 1.385(4) no
C11 C12 1.386(4) no
C12 C13 1.383(5) no
C13 C14 1.379(4) no
C14 C15 1.390(4) no
C17 C18 1.519(4) no
C4 H4 0.9500 no
C5 H5 0.9500 no
C7 H7 0.9500 no
C8 H8 0.9500 no
C9 H9A 0.9800 no
C9 H9B 0.9800 no
C9 H9C 0.9800 no
C11 H11 0.9500 no
C12 H12 0.9500 no
C13 H13 0.9500 no
C14 H14 0.9500 no
C15 H15 0.9500 no
C16 H16A 0.9800 no
C16 H16B 0.9800 no
C16 H16C 0.9800 no
C18 H18A 0.9800 no
C18 H18B 0.9800 no
C18 H18C 0.9800 no

loop_
_geom_hbond_atom_site_label_D
_geom_hbond_atom_site_label_H
_geom_hbond_atom_site_label_A
_geom_hbond_distance_DH
_geom_hbond_distance_HA
_geom_hbond_distance_DA
_geom_hbond_angle_DHA
_geom_hbond_site_symmetry_A
_geom_hbond_publ_flag
C8 H8 N3 0.9500 2.5400 2.863(4) 100.00 . yes
C11 H11 O2 0.9500 2.5900 3.359(4) 138.00 5_566 yes
C12 H12 O2 0.9500 2.4900 3.321(4) 146.00 7_445 yes
C16 H16C O1 0.9800 2.5000 3.033(4) 114.00 5_466 yes
C18 H18C O2 0.9800 2.4100 3.385(4) 172.00 3_466 yes

loop_
_geom_torsion_atom_site_label_1
_geom_torsion_atom_site_label_2
_geom_torsion_atom_site_label_3
_geom_torsion_atom_site_label_4
_geom_torsion
_geom_torsion_publ_flag
Au1 O1 C17 O2 -2.0(4) no
Au1 O1 C17 C18 178.07(19) no
C1 N1 N2 N3 -1.5(3) no
C1 N1 N2 C10 -177.8(3) no
C16 N1 N2 N3 -179.4(2) no
C16 N1 N2 C10 4.2(4) no
N2 N1 C1 Au1 178.88(19) no
N2 N1 C1 C2 0.7(3) no
C16 N1 C1 Au1 -3.4(4) no
C16 N1 C1 C2 178.5(3) no
N1 N2 N3 C2 1.5(3) no
C10 N2 N3 C2 178.1(2) no
N1 N2 C10 C11 -56.7(4) no
N1 N2 C10 C15 125.1(3) no
N3 N2 C10 C11 127.4(3) no
N3 N2 C10 C15 -50.8(4) no
N2 N3 C2 C1 -1.1(3) no
N2 N3 C2 C3 178.7(2) no
Au1 C1 C2 N3 -177.7(2) no
Au1 C1 C2 C3 2.5(5) no
N1 C1 C2 N3 0.3(3) no
N1 C1 C2 C3 -179.5(3) no
N3 C2 C3 C4 173.9(3) no
N3 C2 C3 C8 -6.0(4) no
C1 C2 C3 C4 -6.3(5) no
C1 C2 C3 C8 173.8(3) no
C2 C3 C4 C5 -177.5(3) no
C8 C3 C4 C5 2.4(4) no
C2 C3 C8 C7 176.7(3) no
C4 C3 C8 C7 -3.2(4) no
C3 C4 C5 C6 0.0(5) no
C4 C5 C6 C7 -1.6(5) no
C4 C5 C6 C9 178.5(3) no
C5 C6 C7 C8 0.8(5) no
C9 C6 C7 C8 -179.2(3) no
C6 C7 C8 C3 1.6(5) no
N2 C10 C11 C12 -179.6(3) no
C15 C10 C11 C12 -1.4(4) no
N2 C10 C15 C14 178.8(3) no
C11 C10 C15 C14 0.6(4) no
C10 C11 C12 C13 1.1(4) no
C11 C12 C13 C14 -0.1(5) no
C12 C13 C14 C15 -0.7(5) no
C13 C14 C15 C10 0.5(4) no
